data_2235960
loop_
_publ_author_name
'Gowda, B. Thimme'
'Foro, Sabine'
'Kumar, Sharatha'

_publ_section_title
;
 3-Acetyl-1-(3-methylphenyl)thiourea
;
_journal_coeditor_code RK2375
_journal_issue 8
_journal_name_full 'Acta Crystallographica Section E'
_journal_page_first o2574
_journal_paper_doi 10.1107/S1600536812032825
_journal_volume 68
_journal_year 2012
_chemical_formula_iupac 'C10 H12 N2 O S'
_chemical_formula_moiety 'C10 H12 N2 O S'
_chemical_formula_sum 'C10 H12 N2 O S'
_chemical_formula_weight 208.29
_chemical_name_systematic
;
3-Acetyl-1-(3-methylphenyl)thiourea
;
_space_group_IT_number 14
_symmetry_cell_setting monoclinic
_symmetry_space_group_name_Hall '-P 2ybc'
_symmetry_space_group_name_H-M 'P 1 21/c 1'
_atom_sites_solution_hydrogens geom
_atom_sites_solution_primary direct
_atom_sites_solution_secondary difmap
_audit_creation_method SHELXL97
_cell_angle_alpha 90.00
_cell_angle_beta 107.490(10)
_cell_angle_gamma 90.00
_cell_formula_units_Z 4
_cell_length_a 7.6841(9)
_cell_length_b 14.9430(10)
_cell_length_c 9.5358(9)
_cell_measurement_reflns_used 1948
_cell_measurement_temperature 295(2)
_cell_measurement_theta_max 27.87
_cell_measurement_theta_min 2.61
_cell_volume 1044.31(18)
_computing_cell_refinement '<i>CrysAlis CCD</i> (Oxford Diffraction, 2009)'
_computing_data_collection '<i>CrysAlis CCD</i> (Oxford Diffraction, 2009)'
_computing_data_reduction '<i>CrysAlis RED</i> (Oxford Diffraction, 2009)'
_computing_molecular_graphics '<i>PLATON</i> (Spek, 2009)'
_computing_publication_material '<i>SHELXL97</i> (Sheldrick, 2008)'
_computing_structure_refinement '<i>SHELXL97</i> (Sheldrick, 2008)'
_computing_structure_solution '<i>SHELXS97</i> (Sheldrick, 2008)'
_diffrn_ambient_temperature 295(2)
_diffrn_measured_fraction_theta_full 0.999
_diffrn_measured_fraction_theta_max 0.999
_diffrn_measurement_device_type
;
Oxford Diffraction Xcalibur Sapphire CCD.
;
_diffrn_measurement_method
;
Rotation method data acquisition using \w  and \f scans
;
_diffrn_radiation_monochromator graphite
_diffrn_radiation_source 'fine-focus sealed tube'
_diffrn_radiation_type MoK\a
_diffrn_radiation_wavelength 0.71073
_diffrn_reflns_av_R_equivalents 0.0106
_diffrn_reflns_av_sigmaI/netI 0.0148
_diffrn_reflns_limit_h_max 8
_diffrn_reflns_limit_h_min -9
_diffrn_reflns_limit_k_max 18
_diffrn_reflns_limit_k_min -13
_diffrn_reflns_limit_l_max 11
_diffrn_reflns_limit_l_min -9
_diffrn_reflns_number 4011
_diffrn_reflns_theta_full 26.37
_diffrn_reflns_theta_max 26.37
_diffrn_reflns_theta_min 2.62
_diffrn_standards_decay_% 0
_diffrn_standards_number 0
_exptl_absorpt_coefficient_mu 0.278
_exptl_absorpt_correction_T_max 0.9362
_exptl_absorpt_correction_T_min 0.8781
_exptl_absorpt_correction_type multi-scan
_exptl_absorpt_process_details
;
(<i>CrysAlis RED</i>; Oxford Diffraction, 2009)
;
_exptl_crystal_colour yellow
_exptl_crystal_density_diffrn 1.325
_exptl_crystal_density_method 'not measured'
_exptl_crystal_description prism
_exptl_crystal_F_000 440
_exptl_crystal_size_max 0.48
_exptl_crystal_size_mid 0.44
_exptl_crystal_size_min 0.24
_refine_diff_density_max 0.174
_refine_diff_density_min -0.219
_refine_ls_extinction_method none
_refine_ls_goodness_of_fit_ref 1.056
_refine_ls_hydrogen_treatment mixed
_refine_ls_matrix_type full
_refine_ls_number_parameters 145
_refine_ls_number_reflns 2137
_refine_ls_number_restraints 2
_refine_ls_restrained_S_all 1.056
_refine_ls_R_factor_all 0.0430
_refine_ls_R_factor_gt 0.0351
_refine_ls_shift/su_max 0.001
_refine_ls_shift/su_mean 0.000
_refine_ls_structure_factor_coef Fsqd
_refine_ls_weighting_details 'calc w=1/[\s^2^(Fo^2^)+(0.0535P)^2^+0.2352P] where P=(Fo^2^+2Fc^2^)/3'
_refine_ls_weighting_scheme calc
_refine_ls_wR_factor_gt 0.0954
_refine_ls_wR_factor_ref 0.0995
_reflns_number_gt 1789
_reflns_number_total 2137
_reflns_threshold_expression >2\s(I)
_cod_data_source_file rk2375.cif
_cod_data_source_block I
_cod_original_cell_volume 1044.32(18)
_cod_original_sg_symbol_H-M 'P 21/c'
_cod_database_code 2235960
_cod_database_fobs_code 2235960

loop_
_symmetry_equiv_pos_as_xyz
'x, y, z'
'-x, y+1/2, -z+1/2'
'-x, -y, -z'
'x, -y-1/2, z-1/2'

loop_
_atom_site_type_symbol
_atom_site_label
_atom_site_fract_x
_atom_site_fract_y
_atom_site_fract_z
_atom_site_U_iso_or_equiv
_atom_site_adp_type
_atom_site_calc_flag
_atom_site_refinement_flags
_atom_site_occupancy
_atom_site_symmetry_multiplicity
_atom_site_disorder_assembly
_atom_site_disorder_group
C C1 0.20722(18) 1.01499(9) 0.39974(15) 0.0337(3) Uani d . 1 1 . .
C C2 0.23877(19) 1.03395(10) 0.54780(17) 0.0364(3) Uani d . 1 1 . .
H H2 0.3113 0.9953 0.6178 0.044 Uiso calc R 1 1 . .
C C3 0.1649(2) 1.10903(10) 0.59419(18) 0.0413(4) Uani d . 1 1 . .
C C4 0.0590(2) 1.16622(11) 0.4881(2) 0.0494(4) Uani d . 1 1 . .
H H4 0.0085 1.2171 0.5163 0.059 Uiso calc R 1 1 . .
C C5 0.0282(2) 1.14793(11) 0.3408(2) 0.0506(4) Uani d . 1 1 . .
H H5 -0.0429 1.1871 0.2710 0.061 Uiso calc R 1 1 . .
C C6 0.1008(2) 1.07243(10) 0.29439(18) 0.0428(4) Uani d . 1 1 . .
H H6 0.0785 1.0607 0.1948 0.051 Uiso calc R 1 1 . .
C C7 0.30263(18) 0.89953(9) 0.24567(15) 0.0334(3) Uani d . 1 1 . .
C C8 0.4388(2) 0.76042(10) 0.38195(15) 0.0361(3) Uani d . 1 1 . .
C C9 0.5236(3) 0.67388(11) 0.35913(18) 0.0520(4) Uani d . 1 1 A .
H H9A 0.6484 0.6724 0.4198 0.078 Uiso calc R 1 1 . .
H H9B 0.5190 0.6685 0.2577 0.078 Uiso calc R 1 1 . .
H H9C 0.4580 0.6251 0.3851 0.078 Uiso calc R 1 1 . .
C C10 0.1971(2) 1.12586(13) 0.7555(2) 0.0539(4) Uani d . 1 1 . .
H H10A 0.2948 1.0885 0.8117 0.081 Uiso calc R 1 1 . .
H H10B 0.0880 1.1123 0.7807 0.081 Uiso calc R 1 1 . .
H H10C 0.2289 1.1875 0.7772 0.081 Uiso calc R 1 1 . .
N N1 0.28202(17) 0.93305(8) 0.36952(13) 0.0354(3) Uani d D 1 1 A .
H H1N 0.323(2) 0.8973(10) 0.4440(16) 0.042 Uiso d D 1 1 . .
N N2 0.37949(17) 0.81347(8) 0.26055(13) 0.0344(3) Uani d D 1 1 A .
H H2N 0.391(2) 0.7951(11) 0.1792(16) 0.041 Uiso d D 1 1 . .
O O1 0.42351(17) 0.78202(7) 0.50180(11) 0.0483(3) Uani d . 1 1 A .
S S1A 0.2654(12) 0.9501(3) 0.0852(7) 0.0498(10) Uani d P 0.56(4) 1 A 1
S S1B 0.234(2) 0.9416(8) 0.0776(9) 0.0656(16) Uani d P 0.44(4) 1 A 2

loop_
_atom_site_aniso_label
_atom_site_aniso_U_11
_atom_site_aniso_U_22
_atom_site_aniso_U_33
_atom_site_aniso_U_12
_atom_site_aniso_U_13
_atom_site_aniso_U_23
C1 0.0337(7) 0.0314(7) 0.0377(8) -0.0023(6) 0.0131(6) -0.0005(6)
C2 0.0353(7) 0.0366(8) 0.0373(7) -0.0019(6) 0.0106(6) -0.0014(6)
C3 0.0392(8) 0.0389(8) 0.0495(9) -0.0076(6) 0.0191(7) -0.0089(7)
C4 0.0506(9) 0.0353(8) 0.0676(11) 0.0024(7) 0.0256(8) -0.0049(8)
C5 0.0517(9) 0.0398(9) 0.0612(11) 0.0092(7) 0.0182(8) 0.0120(8)
C6 0.0461(8) 0.0421(8) 0.0402(8) 0.0039(7) 0.0129(7) 0.0052(7)
C7 0.0344(7) 0.0363(7) 0.0299(7) -0.0020(6) 0.0103(5) 0.0014(6)
C8 0.0471(8) 0.0337(7) 0.0297(7) -0.0007(6) 0.0150(6) 0.0016(6)
C9 0.0795(12) 0.0421(9) 0.0397(9) 0.0143(8) 0.0256(8) 0.0051(7)
C10 0.0549(10) 0.0569(11) 0.0547(10) -0.0057(8) 0.0238(8) -0.0196(8)
N1 0.0451(7) 0.0337(6) 0.0273(6) 0.0047(5) 0.0108(5) 0.0027(5)
N2 0.0456(7) 0.0344(6) 0.0254(6) 0.0008(5) 0.0140(5) -0.0008(5)
O1 0.0791(8) 0.0417(6) 0.0292(6) 0.0119(5) 0.0242(5) 0.0047(4)
S1A 0.078(2) 0.043(2) 0.0358(14) 0.0165(11) 0.0274(16) 0.0155(6)
S1B 0.076(3) 0.091(4) 0.0285(11) 0.031(2) 0.0134(15) 0.0141(17)

loop_
_atom_type_symbol
_atom_type_description
_atom_type_scat_dispersion_real
_atom_type_scat_dispersion_imag
_atom_type_scat_source
C C 0.0033 0.0016 'International Tables Vol C Tables 4.2.6.8 and 6.1.1.4'
H H 0.0000 0.0000 'International Tables Vol C Tables 4.2.6.8 and 6.1.1.4'
N N 0.0061 0.0033 'International Tables Vol C Tables 4.2.6.8 and 6.1.1.4'
O O 0.0106 0.0060 'International Tables Vol C Tables 4.2.6.8 and 6.1.1.4'
S S 0.1246 0.1234 'International Tables Vol C Tables 4.2.6.8 and 6.1.1.4'

loop_
_geom_angle_atom_site_label_1
_geom_angle_atom_site_label_2
_geom_angle_atom_site_label_3
_geom_angle
C6 C1 C2 119.71(14)
C6 C1 N1 125.04(13)
C2 C1 N1 115.17(13)
C3 C2 C1 121.73(14)
C3 C2 H2 119.1
C1 C2 H2 119.1
C4 C3 C2 118.18(15)
C4 C3 C10 121.56(15)
C2 C3 C10 120.25(15)
C5 C4 C3 120.29(15)
C5 C4 H4 119.9
C3 C4 H4 119.9
C4 C5 C6 121.54(16)
C4 C5 H5 119.2
C6 C5 H5 119.2
C1 C6 C5 118.55(15)
C1 C6 H6 120.7
C5 C6 H6 120.7
N1 C7 N2 114.34(12)
N1 C7 S1A 127.9(2)
N2 C7 S1A 117.58(19)
N1 C7 S1B 128.8(3)
N2 C7 S1B 116.6(3)
S1A C7 S1B 9.2(7)
O1 C8 N2 122.46(13)
O1 C8 C9 122.14(13)
N2 C8 C9 115.40(13)
C8 C9 H9A 109.5
C8 C9 H9B 109.5
H9A C9 H9B 109.5
C8 C9 H9C 109.5
H9A C9 H9C 109.5
H9B C9 H9C 109.5
C3 C10 H10A 109.5
C3 C10 H10B 109.5
H10A C10 H10B 109.5
C3 C10 H10C 109.5
H10A C10 H10C 109.5
H10B C10 H10C 109.5
C7 N1 C1 131.79(12)
C7 N1 H1N 112.6(11)
C1 N1 H1N 115.7(11)
C8 N2 C7 129.89(12)
C8 N2 H2N 119.0(11)
C7 N2 H2N 111.0(11)

loop_
_geom_bond_atom_site_label_1
_geom_bond_atom_site_label_2
_geom_bond_distance
C1 C6 1.386(2)
C1 C2 1.388(2)
C1 N1 1.4186(18)
C2 C3 1.388(2)
C2 H2 0.9300
C3 C4 1.386(2)
C3 C10 1.504(2)
C4 C5 1.379(3)
C4 H4 0.9300
C5 C6 1.389(2)
C5 H5 0.9300
C6 H6 0.9300
C7 N1 1.3354(18)
C7 N2 1.4044(19)
C7 S1A 1.653(5)
C7 S1B 1.654(7)
C8 O1 1.2268(17)
C8 N2 1.3636(18)
C8 C9 1.493(2)
C9 H9A 0.9600
C9 H9B 0.9600
C9 H9C 0.9600
C10 H10A 0.9600
C10 H10B 0.9600
C10 H10C 0.9600
N1 H1N 0.868(13)
N2 H2N 0.853(14)

loop_
_geom_hbond_atom_site_label_D
_geom_hbond_atom_site_label_H
_geom_hbond_atom_site_label_A
_geom_hbond_site_symmetry_A
_geom_hbond_distance_DH
_geom_hbond_distance_HA
_geom_hbond_distance_DA
_geom_hbond_angle_DHA
N1 H1N O1 . 0.868(13) 1.901(15) 2.6536(16) 144.0(15)
N2 H2N O1 4_575 0.853(14) 2.122(14) 2.9564(16) 165.8(16)

loop_
_geom_torsion_atom_site_label_1
_geom_torsion_atom_site_label_2
_geom_torsion_atom_site_label_3
_geom_torsion_atom_site_label_4
_geom_torsion
C6 C1 C2 C3 0.6(2)
N1 C1 C2 C3 -176.12(12)
C1 C2 C3 C4 -0.8(2)
C1 C2 C3 C10 178.03(14)
C2 C3 C4 C5 0.3(2)
C10 C3 C4 C5 -178.41(16)
C3 C4 C5 C6 0.2(3)
C2 C1 C6 C5 -0.1(2)
N1 C1 C6 C5 176.32(14)
C4 C5 C6 C1 -0.3(2)
N2 C7 N1 C1 -178.23(13)
S1A C7 N1 C1 7.4(5)
S1B C7 N1 C1 -4.2(10)
C6 C1 N1 C7 14.7(2)
C2 C1 N1 C7 -168.76(14)
O1 C8 N2 C7 3.5(2)
C9 C8 N2 C7 -176.63(14)
N1 C7 N2 C8 -1.4(2)
S1A C7 N2 C8 173.5(4)
S1B C7 N2 C8 -176.3(8)
